data_2222483
loop_
_publ_author_name
'Lee, See Mun'
'Lo, Kong Mun'
'Mohd Ali, Hapipah'
'Ng, Seik Weng'

_publ_section_title
'[<i>N</i>'-(5-Chloro-2-oxidobenzylidene-\k<i>O</i>)-3-hydroxy-2-naphthohydrazidato-\k^2^<i>N</i>',<i>O</i>]dimethyltin(IV)'
_journal_coeditor_code TK2476
_journal_issue 7
_journal_name_full 'Acta Crystallographica Section E'
_journal_page_first m816
_journal_paper_doi 10.1107/S1600536809022259
_journal_volume 65
_journal_year 2009
_chemical_formula_iupac '[Sn (C H3)2 (C18 H11 Cl N2 O3)]'
_chemical_formula_moiety 'C20 H17 Cl N2 O3 Sn'
_chemical_formula_sum 'C20 H17 Cl N2 O3 Sn'
_chemical_formula_weight 487.50
_chemical_name_systematic
;
[<i>N</i>'-(5-Chloro-2-oxidobenzylidene-\k<i>O</i>)-3-hydroxy-
2-naphthohydrazidato-\k^2^<i>N</i>',<i>O</i>]dimethyltin(IV)
;
_space_group_IT_number 2
_symmetry_cell_setting triclinic
_symmetry_space_group_name_Hall '-P 1'
_symmetry_space_group_name_H-M 'P -1'
_atom_sites_solution_hydrogens geom
_atom_sites_solution_primary direct
_atom_sites_solution_secondary difmap
_audit_creation_method SHELXL-97
_cell_angle_alpha 86.8740(10)
_cell_angle_beta 75.9260(10)
_cell_angle_gamma 80.6350(10)
_cell_formula_units_Z 2
_cell_length_a 6.83740(10)
_cell_length_b 11.6207(2)
_cell_length_c 12.0159(2)
_cell_measurement_reflns_used 6181
_cell_measurement_temperature 100(2)
_cell_measurement_theta_max 28.3
_cell_measurement_theta_min 2.5
_cell_volume 913.61(3)
_computing_cell_refinement 'SAINT (Bruker, 2007)'
_computing_data_collection 'APEX2 (Bruker, 2007)'
_computing_data_reduction 'SAINT (Bruker, 2007)'
_computing_molecular_graphics 'X-SEED (Barbour, 2001)'
_computing_publication_material 'publCIF (Westrip, 2009)'
_computing_structure_refinement 'SHELXL97 (Sheldrick, 2008)'
_computing_structure_solution 'SHELXS97 (Sheldrick, 2008)'
_diffrn_ambient_temperature 100(2)
_diffrn_measured_fraction_theta_full 0.998
_diffrn_measured_fraction_theta_max 0.998
_diffrn_measurement_device_type 'Bruker SMART APEX'
_diffrn_measurement_method \w
_diffrn_radiation_monochromator graphite
_diffrn_radiation_source 'fine-focus sealed tube'
_diffrn_radiation_type MoK\a
_diffrn_radiation_wavelength 0.71073
_diffrn_reflns_av_R_equivalents 0.015
_diffrn_reflns_av_sigmaI/netI 0.023
_diffrn_reflns_limit_h_max 8
_diffrn_reflns_limit_h_min -8
_diffrn_reflns_limit_k_max 15
_diffrn_reflns_limit_k_min -14
_diffrn_reflns_limit_l_max 15
_diffrn_reflns_limit_l_min -15
_diffrn_reflns_number 8585
_diffrn_reflns_theta_full 27.5
_diffrn_reflns_theta_max 27.49
_diffrn_reflns_theta_min 1.75
_diffrn_standards_decay_% 0
_diffrn_standards_interval_count 0
_diffrn_standards_interval_time 0
_diffrn_standards_number 0
_exptl_absorpt_coefficient_mu 1.569
_exptl_absorpt_correction_T_max 0.746
_exptl_absorpt_correction_T_min 0.623
_exptl_absorpt_correction_type multi-scan
_exptl_absorpt_process_details '(SADABS; Sheldrick, 1996)'
_exptl_crystal_colour Yellow
_exptl_crystal_density_diffrn 1.772
_exptl_crystal_density_method 'not measured'
_exptl_crystal_description Block
_exptl_crystal_F_000 484
_exptl_crystal_size_max 0.30
_exptl_crystal_size_mid 0.20
_exptl_crystal_size_min 0.10
_refine_diff_density_max 0.65
_refine_diff_density_min -0.58
_refine_ls_extinction_method none
_refine_ls_goodness_of_fit_ref 1.04
_refine_ls_hydrogen_treatment mixed
_refine_ls_matrix_type full
_refine_ls_number_parameters 250
_refine_ls_number_reflns 4182
_refine_ls_number_restraints 1
_refine_ls_restrained_S_all 1.04
_refine_ls_R_factor_all 0.021
_refine_ls_R_factor_gt 0.019
_refine_ls_shift/su_max 0.001
_refine_ls_shift/su_mean 0.001
_refine_ls_structure_factor_coef Fsqd
_refine_ls_weighting_details 'calc w=1/[\s^2^(Fo^2^)+(0.0261P)^2^+0.3698P] where P=(Fo^2^+2Fc^2^)/3'
_refine_ls_weighting_scheme calc
_refine_ls_wR_factor_gt 0.048
_refine_ls_wR_factor_ref 0.049
_reflns_number_gt 3924
_reflns_number_total 4182
_reflns_threshold_expression I>2\s(I)
_cod_data_source_file tk2476.cif
_cod_data_source_block I
_cod_depositor_comments
;
The following automatic conversions were performed:
'_symmetry_cell_setting' value 'Triclinic' changed to 'triclinic'
according to '/home/saulius/struct/CIF-dictionaries/cif_core.dic'
dictionary named 'cif_core.dic' version 2.4.1 from
2010-06-29.

'_exptl_absorpt_correction_type' value 'Multi-scan' changed
to 'multi-scan' according to
'/home/saulius/struct/CIF-dictionaries/cif_core.dic' dictionary named
'cif_core.dic' version 2.4.1 from 2010-06-29.

Automatic conversion script
Id: cif_fix_enum 1527 2010-12-29 10:47:43Z saulius 

The following automatic conversions were performed:

'_symmetry_cell_setting' value 'Triclinic' changed to 'triclinic'
according to /home/saulius/struct/CIF-dictionaries/cif_core.dic
dictionary named 'cif_core.dic' version 2.4.1 from
2010-06-29.

'_exptl_absorpt_correction_type' value 'Multi-scan'
changed to 'multi-scan' according to
/home/saulius/struct/CIF-dictionaries/cif_core.dic dictionary named
'cif_core.dic' version 2.4.1 from 2010-06-29.

Automatic conversion script
Id: cif_fix_values 1715 2011-07-08 13:25:40Z adriana 
;
_cod_database_code 2222483
_cod_database_fobs_code 2222483

loop_
_symmetry_equiv_pos_as_xyz
'x, y, z'
'-x, -y, -z'

loop_
_atom_site_type_symbol
_atom_site_label
_atom_site_fract_x
_atom_site_fract_y
_atom_site_fract_z
_atom_site_U_iso_or_equiv
_atom_site_adp_type
_atom_site_calc_flag
_atom_site_refinement_flags
_atom_site_occupancy
_atom_site_disorder_assembly
_atom_site_disorder_group
Sn Sn1 0.249480(17) 0.940034(10) 0.829046(10) 0.01557(5) Uani d . 1 . .
Cl Cl1 0.43674(7) 1.55715(4) 0.85417(4) 0.02564(11) Uani d . 1 . .
O O1 0.1479(2) 1.10418(11) 0.90330(12) 0.0216(3) Uani d . 1 . .
O O2 0.4251(2) 0.81921(11) 0.69992(12) 0.0232(3) Uani d . 1 . .
O O3 0.8870(2) 0.93252(12) 0.43301(12) 0.0248(3) Uani d D 1 . .
H H3 0.813(3) 0.968(2) 0.4896(15) 0.033(7) Uiso d D 1 . .
N N1 0.4700(2) 1.03357(13) 0.71084(13) 0.0155(3) Uani d . 1 . .
N N2 0.6016(2) 0.96863(13) 0.62100(13) 0.0164(3) Uani d . 1 . .
C C1 -0.0334(3) 0.92182(17) 0.79696(17) 0.0219(4) Uani d . 1 . .
H H1A -0.1400 0.9331 0.8683 0.033 Uiso calc R 1 . .
H H1B -0.0255 0.8436 0.7680 0.033 Uiso calc R 1 . .
H H1C -0.0663 0.9803 0.7397 0.033 Uiso calc R 1 . .
C C2 0.3785(3) 0.85984(17) 0.96219(17) 0.0235(4) Uani d . 1 . .
H H2A 0.2742 0.8657 1.0347 0.035 Uiso calc R 1 . .
H H2B 0.4913 0.8991 0.9691 0.035 Uiso calc R 1 . .
H H2C 0.4299 0.7775 0.9445 0.035 Uiso calc R 1 . .
C C3 0.2252(3) 1.20273(15) 0.89032(16) 0.0168(3) Uani d . 1 . .
C C4 0.1378(3) 1.29089(16) 0.97140(16) 0.0196(4) Uani d . 1 . .
H H4 0.0274 1.2775 1.0335 0.023 Uiso calc R 1 . .
C C5 0.2091(3) 1.39631(16) 0.96262(16) 0.0195(4) Uani d . 1 . .
H H5 0.1520 1.4533 1.0201 0.023 Uiso calc R 1 . .
C C6 0.3645(3) 1.41882(15) 0.86956(16) 0.0188(4) Uani d . 1 . .
C C7 0.4554(3) 1.33520(16) 0.78900(16) 0.0179(4) Uani d . 1 . .
H H7 0.5623 1.3514 0.7260 0.021 Uiso calc R 1 . .
C C8 0.3901(3) 1.22474(15) 0.79955(15) 0.0158(3) Uani d . 1 . .
C C9 0.4990(3) 1.14094(15) 0.71396(15) 0.0160(3) Uani d . 1 . .
H H9 0.6020 1.1665 0.6539 0.019 Uiso calc R 1 . .
C C10 0.5659(3) 0.86010(15) 0.62363(15) 0.0162(3) Uani d . 1 . .
C C11 0.6967(3) 0.78165(15) 0.53296(15) 0.0154(3) Uani d . 1 . .
C C12 0.8488(3) 0.82057(15) 0.44149(16) 0.0173(3) Uani d . 1 . .
C C13 0.9604(3) 0.74493(16) 0.35706(15) 0.0178(4) Uani d . 1 . .
H H13 1.0587 0.7723 0.2955 0.021 Uiso calc R 1 . .
C C14 0.9313(3) 0.62645(16) 0.36032(15) 0.0164(3) Uani d . 1 . .
C C15 1.0449(3) 0.54640(16) 0.27417(15) 0.0188(4) Uani d . 1 . .
H H15 1.1414 0.5723 0.2107 0.023 Uiso calc R 1 . .
C C16 1.0161(3) 0.43211(17) 0.28209(16) 0.0206(4) Uani d . 1 . .
H H16 1.0941 0.3794 0.2243 0.025 Uiso calc R 1 . .
C C17 0.8725(3) 0.39148(16) 0.37463(17) 0.0208(4) Uani d . 1 . .
H H17 0.8534 0.3120 0.3787 0.025 Uiso calc R 1 . .
C C18 0.7606(3) 0.46675(16) 0.45860(16) 0.0181(4) Uani d . 1 . .
H H18 0.6647 0.4390 0.5212 0.022 Uiso calc R 1 . .
C C19 0.7861(3) 0.58623(15) 0.45330(15) 0.0161(3) Uani d . 1 . .
C C20 0.6700(3) 0.66597(15) 0.53765(15) 0.0159(3) Uani d . 1 . .
H H20 0.5708 0.6395 0.5993 0.019 Uiso calc R 1 . .

loop_
_atom_site_aniso_label
_atom_site_aniso_U_11
_atom_site_aniso_U_22
_atom_site_aniso_U_33
_atom_site_aniso_U_12
_atom_site_aniso_U_13
_atom_site_aniso_U_23
Sn1 0.01565(7) 0.01387(7) 0.01579(7) -0.00315(4) -0.00023(5) -0.00126(4)
Cl1 0.0265(2) 0.0153(2) 0.0333(3) -0.00562(17) -0.0009(2) -0.00611(18)
O1 0.0212(7) 0.0156(6) 0.0240(7) -0.0042(5) 0.0037(5) -0.0026(5)
O2 0.0250(7) 0.0166(7) 0.0237(7) -0.0071(5) 0.0057(6) -0.0045(5)
O3 0.0301(8) 0.0177(7) 0.0224(7) -0.0094(6) 0.0066(6) -0.0051(5)
N1 0.0150(7) 0.0161(7) 0.0144(7) -0.0019(6) -0.0017(6) -0.0022(6)
N2 0.0166(7) 0.0159(7) 0.0150(7) -0.0024(6) 0.0001(6) -0.0035(6)
C1 0.0196(9) 0.0252(10) 0.0209(9) -0.0074(7) -0.0026(7) 0.0010(7)
C2 0.0263(10) 0.0207(9) 0.0238(10) -0.0013(8) -0.0079(8) -0.0008(7)
C3 0.0166(8) 0.0149(8) 0.0190(9) -0.0012(6) -0.0050(7) -0.0004(7)
C4 0.0189(9) 0.0195(9) 0.0174(9) -0.0003(7) -0.0005(7) -0.0009(7)
C5 0.0200(9) 0.0166(9) 0.0205(9) 0.0032(7) -0.0052(7) -0.0045(7)
C6 0.0214(9) 0.0130(8) 0.0229(9) -0.0027(7) -0.0067(7) -0.0019(7)
C7 0.0167(8) 0.0184(9) 0.0184(9) -0.0032(7) -0.0033(7) -0.0006(7)
C8 0.0170(8) 0.0140(8) 0.0163(8) -0.0006(6) -0.0048(7) -0.0017(6)
C9 0.0158(8) 0.0160(8) 0.0159(8) -0.0032(6) -0.0027(7) 0.0003(6)
C10 0.0161(8) 0.0169(9) 0.0155(8) -0.0025(7) -0.0032(7) -0.0008(7)
C11 0.0143(8) 0.0162(8) 0.0157(8) -0.0018(6) -0.0037(7) -0.0021(6)
C12 0.0192(9) 0.0155(8) 0.0177(9) -0.0041(7) -0.0044(7) 0.0000(7)
C13 0.0168(8) 0.0208(9) 0.0150(8) -0.0048(7) -0.0010(7) -0.0003(7)
C14 0.0149(8) 0.0200(9) 0.0150(8) -0.0015(7) -0.0051(7) -0.0027(7)
C15 0.0181(9) 0.0228(9) 0.0145(9) -0.0018(7) -0.0022(7) -0.0029(7)
C16 0.0215(9) 0.0214(9) 0.0187(9) -0.0002(7) -0.0048(7) -0.0069(7)
C17 0.0213(9) 0.0161(9) 0.0260(10) -0.0026(7) -0.0072(8) -0.0030(7)
C18 0.0168(8) 0.0184(9) 0.0191(9) -0.0028(7) -0.0042(7) -0.0011(7)
C19 0.0149(8) 0.0174(9) 0.0166(8) -0.0017(7) -0.0049(7) -0.0024(7)
C20 0.0148(8) 0.0169(9) 0.0149(8) -0.0028(6) -0.0014(7) -0.0015(6)

loop_
_atom_type_symbol
_atom_type_description
_atom_type_scat_dispersion_real
_atom_type_scat_dispersion_imag
_atom_type_scat_source
C C 0.0033 0.0016 'International Tables Vol C Tables 4.2.6.8 and 6.1.1.4'
H H 0.0000 0.0000 'International Tables Vol C Tables 4.2.6.8 and 6.1.1.4'
N N 0.0061 0.0033 'International Tables Vol C Tables 4.2.6.8 and 6.1.1.4'
O O 0.0106 0.0060 'International Tables Vol C Tables 4.2.6.8 and 6.1.1.4'
Cl Cl 0.1484 0.1585 'International Tables Vol C Tables 4.2.6.8 and 6.1.1.4'
Sn Sn -0.6537 1.4246 'International Tables Vol C Tables 4.2.6.8 and 6.1.1.4'

loop_
_geom_angle_atom_site_label_1
_geom_angle_atom_site_label_2
_geom_angle_atom_site_label_3
_geom_angle_site_symmetry_1
_geom_angle_site_symmetry_3
_geom_angle
_geom_angle_publ_flag
O1 Sn1 C1 . . 95.03(7) ?
O1 Sn1 C2 . . 97.04(7) ?
C1 Sn1 C2 . . 127.30(8) ?
O1 Sn1 O2 . . 155.22(5) ?
C1 Sn1 O2 . . 94.59(7) ?
C2 Sn1 O2 . . 95.16(7) ?
O1 Sn1 N1 . . 82.77(5) ?
C1 Sn1 N1 . . 122.40(7) ?
C2 Sn1 N1 . . 109.96(7) ?
O2 Sn1 N1 . . 72.80(5) ?
C3 O1 Sn1 . . 133.18(12) ?
C10 O2 Sn1 . . 115.30(11) ?
C12 O3 H3 . . 108.0(18) ?
C9 N1 N2 . . 114.99(15) ?
C9 N1 Sn1 . . 129.10(12) ?
N2 N1 Sn1 . . 115.88(11) ?
C10 N2 N1 . . 111.96(14) ?
Sn1 C1 H1A . . 109.5 ?
Sn1 C1 H1B . . 109.5 ?
H1A C1 H1B . . 109.5 ?
Sn1 C1 H1C . . 109.5 ?
H1A C1 H1C . . 109.5 ?
H1B C1 H1C . . 109.5 ?
Sn1 C2 H2A . . 109.5 ?
Sn1 C2 H2B . . 109.5 ?
H2A C2 H2B . . 109.5 ?
Sn1 C2 H2C . . 109.5 ?
H2A C2 H2C . . 109.5 ?
H2B C2 H2C . . 109.5 ?
O1 C3 C8 . . 123.74(16) ?
O1 C3 C4 . . 118.25(16) ?
C8 C3 C4 . . 118.00(16) ?
C5 C4 C3 . . 121.42(17) ?
C5 C4 H4 . . 119.3 ?
C3 C4 H4 . . 119.3 ?
C4 C5 C6 . . 119.82(17) ?
C4 C5 H5 . . 120.1 ?
C6 C5 H5 . . 120.1 ?
C7 C6 C5 . . 120.72(17) ?
C7 C6 Cl1 . . 120.41(15) ?
C5 C6 Cl1 . . 118.83(14) ?
C6 C7 C8 . . 120.09(17) ?
C6 C7 H7 . . 120.0 ?
C8 C7 H7 . . 120.0 ?
C3 C8 C7 . . 119.79(16) ?
C3 C8 C9 . . 123.84(16) ?
C7 C8 C9 . . 116.37(16) ?
N1 C9 C8 . . 126.20(16) ?
N1 C9 H9 . . 116.9 ?
C8 C9 H9 . . 116.9 ?
O2 C10 N2 . . 124.04(16) ?
O2 C10 C11 . . 118.68(15) ?
N2 C10 C11 . . 117.28(16) ?
C20 C11 C12 . . 118.99(16) ?
C20 C11 C10 . . 118.33(16) ?
C12 C11 C10 . . 122.69(16) ?
O3 C12 C13 . . 117.62(16) ?
O3 C12 C11 . . 122.19(16) ?
C13 C12 C11 . . 120.18(16) ?
C12 C13 C14 . . 121.08(17) ?
C12 C13 H13 . . 119.5 ?
C14 C13 H13 . . 119.5 ?
C19 C14 C15 . . 118.84(16) ?
C19 C14 C13 . . 118.96(16) ?
C15 C14 C13 . . 122.20(17) ?
C16 C15 C14 . . 120.38(17) ?
C16 C15 H15 . . 119.8 ?
C14 C15 H15 . . 119.8 ?
C15 C16 C17 . . 121.04(17) ?
C15 C16 H16 . . 119.5 ?
C17 C16 H16 . . 119.5 ?
C18 C17 C16 . . 119.80(17) ?
C18 C17 H17 . . 120.1 ?
C16 C17 H17 . . 120.1 ?
C17 C18 C19 . . 120.79(17) ?
C17 C18 H18 . . 119.6 ?
C19 C18 H18 . . 119.6 ?
C20 C19 C14 . . 119.00(16) ?
C20 C19 C18 . . 121.86(17) ?
C14 C19 C18 . . 119.14(16) ?
C11 C20 C19 . . 121.72(17) ?
C11 C20 H20 . . 119.1 ?
C19 C20 H20 . . 119.1 ?

loop_
_geom_bond_atom_site_label_1
_geom_bond_atom_site_label_2
_geom_bond_site_symmetry_2
_geom_bond_distance
_geom_bond_publ_flag
Sn1 O1 . 2.0910(10) ?
Sn1 O2 . 2.1460(10) ?
Sn1 N1 . 2.190(2) ?
Sn1 C1 . 2.107(2) ?
Sn1 C2 . 2.113(2) ?
Cl1 C6 . 1.745(2) ?
O1 C3 . 1.324(2) ?
O2 C10 . 1.291(2) ?
O3 C12 . 1.362(2) ?
O3 H3 . 0.828(10) ?
N1 C9 . 1.299(2) ?
N1 N2 . 1.393(2) ?
N2 C10 . 1.320(2) ?
C1 H1A . 0.9800 ?
C1 H1B . 0.9800 ?
C1 H1C . 0.9800 ?
C2 H2A . 0.9800 ?
C2 H2B . 0.9800 ?
C2 H2C . 0.9800 ?
C3 C8 . 1.411(3) ?
C3 C4 . 1.408(2) ?
C4 C5 . 1.380(3) ?
C4 H4 . 0.9500 ?
C5 C6 . 1.389(3) ?
C5 H5 . 0.9500 ?
C6 C7 . 1.371(2) ?
C7 C8 . 1.416(2) ?
C7 H7 . 0.9500 ?
C8 C9 . 1.436(2) ?
C9 H9 . 0.9500 ?
C10 C11 . 1.479(2) ?
C11 C20 . 1.382(2) ?
C11 C12 . 1.427(2) ?
C12 C13 . 1.374(2) ?
C13 C14 . 1.420(3) ?
C13 H13 . 0.9500 ?
C14 C19 . 1.417(3) ?
C14 C15 . 1.421(2) ?
C15 C16 . 1.369(3) ?
C15 H15 . 0.9500 ?
C16 C17 . 1.409(3) ?
C16 H16 . 0.9500 ?
C17 C18 . 1.368(3) ?
C17 H17 . 0.9500 ?
C18 C19 . 1.423(3) ?
C18 H18 . 0.9500 ?
C19 C20 . 1.410(2) ?
C20 H20 . 0.9500 ?

loop_
_geom_hbond_atom_site_label_D
_geom_hbond_atom_site_label_H
_geom_hbond_atom_site_label_A
_geom_hbond_site_symmetry_A
_geom_hbond_distance_DH
_geom_hbond_distance_HA
_geom_hbond_distance_DA
_geom_hbond_angle_DHA
_geom_hbond_publ_flag
O3 H3 N2 . 0.830(10) 1.86(2) 2.604(2) 148(2) yes

loop_
_geom_torsion_atom_site_label_1
_geom_torsion_atom_site_label_2
_geom_torsion_atom_site_label_3
_geom_torsion_atom_site_label_4
_geom_torsion_site_symmetry_1
_geom_torsion_site_symmetry_2
_geom_torsion_site_symmetry_3
_geom_torsion_site_symmetry_4
_geom_torsion
_geom_torsion_publ_flag
C1 Sn1 O1 C3 . . . . -134.26(17) ?
C2 Sn1 O1 C3 . . . . 97.15(17) ?
O2 Sn1 O1 C3 . . . . -21.8(2) ?
N1 Sn1 O1 C3 . . . . -12.18(16) ?
O1 Sn1 O2 C10 . . . . 11.1(2) ?
C1 Sn1 O2 C10 . . . . 123.65(14) ?
C2 Sn1 O2 C10 . . . . -108.21(14) ?
N1 Sn1 O2 C10 . . . . 1.11(12) ?
O1 Sn1 N1 C9 . . . . 5.00(15) ?
C1 Sn1 N1 C9 . . . . 96.39(16) ?
C2 Sn1 N1 C9 . . . . -89.90(16) ?
O2 Sn1 N1 C9 . . . . -179.19(17) ?
O1 Sn1 N1 N2 . . . . -176.74(12) ?
C1 Sn1 N1 N2 . . . . -85.36(13) ?
C2 Sn1 N1 N2 . . . . 88.36(12) ?
O2 Sn1 N1 N2 . . . . -0.93(11) ?
C9 N1 N2 C10 . . . . 179.15(15) ?
Sn1 N1 N2 C10 . . . . 0.64(18) ?
Sn1 O1 C3 C8 . . . . 13.4(3) ?
Sn1 O1 C3 C4 . . . . -166.82(13) ?
O1 C3 C4 C5 . . . . -179.32(17) ?
C8 C3 C4 C5 . . . . 0.5(3) ?
C3 C4 C5 C6 . . . . 2.8(3) ?
C4 C5 C6 C7 . . . . -3.3(3) ?
C4 C5 C6 Cl1 . . . . 174.59(14) ?
C5 C6 C7 C8 . . . . 0.5(3) ?
Cl1 C6 C7 C8 . . . . -177.37(14) ?
O1 C3 C8 C7 . . . . 176.52(17) ?
C4 C3 C8 C7 . . . . -3.3(3) ?
O1 C3 C8 C9 . . . . -3.0(3) ?
C4 C3 C8 C9 . . . . 177.20(16) ?
C6 C7 C8 C3 . . . . 2.9(3) ?
C6 C7 C8 C9 . . . . -177.61(16) ?
N2 N1 C9 C8 . . . . -177.52(16) ?
Sn1 N1 C9 C8 . . . . 0.8(3) ?
C3 C8 C9 N1 . . . . -3.8(3) ?
C7 C8 C9 N1 . . . . 176.64(17) ?
Sn1 O2 C10 N2 . . . . -1.3(2) ?
Sn1 O2 C10 C11 . . . . 178.74(12) ?
N1 N2 C10 O2 . . . . 0.4(2) ?
N1 N2 C10 C11 . . . . -179.60(14) ?
O2 C10 C11 C20 . . . . -3.6(2) ?
N2 C10 C11 C20 . . . . 176.39(16) ?
O2 C10 C11 C12 . . . . 176.49(17) ?
N2 C10 C11 C12 . . . . -3.5(3) ?
C20 C11 C12 O3 . . . . -178.33(17) ?
C10 C11 C12 O3 . . . . 1.6(3) ?
C20 C11 C12 C13 . . . . 2.7(3) ?
C10 C11 C12 C13 . . . . -177.41(16) ?
O3 C12 C13 C14 . . . . 179.31(16) ?
C11 C12 C13 C14 . . . . -1.7(3) ?
C12 C13 C14 C19 . . . . -0.8(3) ?
C12 C13 C14 C15 . . . . -179.92(17) ?
C19 C14 C15 C16 . . . . -0.9(3) ?
C13 C14 C15 C16 . . . . 178.26(17) ?
C14 C15 C16 C17 . . . . 0.7(3) ?
C15 C16 C17 C18 . . . . -0.5(3) ?
C16 C17 C18 C19 . . . . 0.5(3) ?
C15 C14 C19 C20 . . . . -178.65(16) ?
C13 C14 C19 C20 . . . . 2.2(2) ?
C15 C14 C19 C18 . . . . 0.9(2) ?
C13 C14 C19 C18 . . . . -178.24(16) ?
C17 C18 C19 C20 . . . . 178.81(17) ?
C17 C18 C19 C14 . . . . -0.8(3) ?
C12 C11 C20 C19 . . . . -1.3(3) ?
C10 C11 C20 C19 . . . . 178.82(15) ?
C14 C19 C20 C11 . . . . -1.1(3) ?
C18 C19 C20 C11 . . . . 179.27(17) ?
